data_2021852
loop_
_publ_author_name
'Vahdani Alviri, Banafsheh'
'Pourayoubi, Mehrdad'
'Abdul Salam, Abdul Ajees'
'Ne\<cas, Marek'
'van der Lee, Arie'
'Chithran, Akshara'
'Damodaran, Krishnan'

_publ_section_title
;
 Conformational flexibility in amidophosphoesters: a CSD analysis
 completed with two new crystal structures of (C~6~H~5~O)~2~P(O)<i>X</i>
 [<i>X</i>~= NHC~7~H~13~ and N(CH~2~C~6~H~5~)~2~]
;
_journal_coeditor_code YO3071
_journal_issue 1
_journal_name_full 'Acta Crystallographica Section C'
_journal_page_first 104
_journal_page_last 116
_journal_paper_doi 10.1107/S2053229619016619
_journal_volume 76
_journal_year 2020
_chemical_formula_iupac 'C26 H24 N O3 P'
_chemical_formula_moiety 'C26 H24 N O3 P'
_chemical_formula_sum 'C26 H24 N O3 P'
_chemical_formula_weight 429.43
_chemical_name_systematic
;
Diphenyl (dibenzylamido)phosphate
;
_space_group_crystal_system triclinic
_space_group_IT_number 2
_space_group_name_Hall '-P 1'
_space_group_name_H-M_alt 'P -1'
_atom_sites_solution_hydrogens geom
_audit_creation_method SHELXL-2018/3
_cell_angle_alpha 76.280(4)
_cell_angle_beta 75.778(4)
_cell_angle_gamma 72.055(4)
_cell_formula_units_Z 2
_cell_length_a 8.3404(3)
_cell_length_b 9.5349(5)
_cell_length_c 14.9677(7)
_cell_measurement_reflns_used 7627
_cell_measurement_temperature 120(2)
_cell_measurement_theta_max 29.8440
_cell_measurement_theta_min 3.6470
_cell_volume 1080.73(9)
_computing_cell_refinement
;
CrysAlis PRO (Rigaku OD, 2015)
;
_computing_data_collection
;
Rigaku CrystalClear-SM Expert (Rigaku, 2011)
;
_computing_data_reduction
;
CrysAlis PRO (Rigaku OD, 2015)
;
_computing_molecular_graphics
;
CAMERON (Watkin <i>et al.</i>, 1996) and
<i>PyMOL</i> (Schr\"odinger, 2015)
;
_computing_publication_material
;
SHELXL2018 (Sheldrick, 2015b)
;
_computing_structure_refinement
;
SHELXL2018 (Sheldrick, 2015b)
;
_computing_structure_solution
;
SHELXT2014 (Sheldrick, 2015a)
;
_diffrn_ambient_temperature 120(2)
_diffrn_measured_fraction_theta_full 0.989
_diffrn_measured_fraction_theta_max 0.989
_diffrn_measurement_device_type 'AFC11 (Right): Eulerian 3 circle CCD'
_diffrn_measurement_method 'Profile data from \w-scans'
_diffrn_radiation_probe x-ray
_diffrn_radiation_type MoK\a
_diffrn_radiation_wavelength 0.71073
_diffrn_reflns_av_R_equivalents 0.0175
_diffrn_reflns_av_unetI/netI 0.0202
_diffrn_reflns_limit_h_max 10
_diffrn_reflns_limit_h_min -10
_diffrn_reflns_limit_k_max 11
_diffrn_reflns_limit_k_min -11
_diffrn_reflns_limit_l_max 18
_diffrn_reflns_limit_l_min -18
_diffrn_reflns_number 9523
_diffrn_reflns_theta_full 25.242
_diffrn_reflns_theta_max 25.349
_diffrn_reflns_theta_min 3.202
_diffrn_source 'Rotating Anode MicroMax-007HF DW 1.2 kW'
_exptl_absorpt_coefficient_mu 0.156
_exptl_absorpt_correction_T_max 1.00000
_exptl_absorpt_correction_T_min 0.72150
_exptl_absorpt_correction_type multi-scan
_exptl_absorpt_process_details
;
CrysAlis PRO (Rigaku OD, 2015)
;
_exptl_crystal_colour colourless
_exptl_crystal_density_diffrn 1.320
_exptl_crystal_description block
_exptl_crystal_F_000 452
_exptl_crystal_size_max 0.250
_exptl_crystal_size_mid 0.200
_exptl_crystal_size_min 0.200
_refine_diff_density_max 0.271
_refine_diff_density_min -0.343
_refine_ls_extinction_method none
_refine_ls_goodness_of_fit_ref 1.049
_refine_ls_hydrogen_treatment constr
_refine_ls_matrix_type full
_refine_ls_number_parameters 280
_refine_ls_number_reflns 3901
_refine_ls_number_restraints 0
_refine_ls_restrained_S_all 1.049
_refine_ls_R_factor_all 0.0361
_refine_ls_R_factor_gt 0.0330
_refine_ls_shift/su_max 0.021
_refine_ls_shift/su_mean 0.003
_refine_ls_structure_factor_coef Fsqd
_refine_ls_weighting_details 'w=1/[\s^2^(Fo^2^)+(0.0421P)^2^+0.4112P] where P=(Fo^2^+2Fc^2^)/3'
_refine_ls_weighting_scheme calc
_refine_ls_wR_factor_gt 0.0837
_refine_ls_wR_factor_ref 0.0860
_reflns_number_gt 3578
_reflns_number_total 3901
_reflns_threshold_expression 'I > 2\s(I)'
_cod_data_source_file yo3071sup1.cif
_cod_data_source_block II
_cod_depositor_comments 'Adding full bibliography for 2021851--2021852.cif.'
_cod_database_code 2021852
_cod_database_fobs_code 2021852
_shelx_space_group_comment
;
The symmetry employed for this shelxl refinement is uniquely defined
by the following loop, which should always be used as a source of
symmetry information in preference to the above space-group names.
They are only intended as comments.
;
_shelx_estimated_absorpt_t_min 0.962
_shelx_estimated_absorpt_t_max 0.970

loop_
_space_group_symop_operation_xyz
'x, y, z'
'-x, -y, -z'

loop_
_atom_site_type_symbol
_atom_site_label
_atom_site_fract_x
_atom_site_fract_y
_atom_site_fract_z
_atom_site_U_iso_or_equiv
_atom_site_adp_type
_atom_site_calc_flag
_atom_site_occupancy
P P1 0.28992(4) 0.22585(4) 0.24553(2) 0.02034(11) Uani d 1
O O1 0.19646(12) 0.25264(11) 0.16998(7) 0.0268(2) Uani d 1
O O2 0.18570(12) 0.30054(10) 0.33444(6) 0.0242(2) Uani d 1
O O3 0.44766(12) 0.29786(10) 0.22264(6) 0.0229(2) Uani d 1
N N1 0.35880(14) 0.04977(12) 0.28829(7) 0.0210(2) Uani d 1
C C1 0.11701(16) 0.45642(14) 0.32925(9) 0.0216(3) Uani d 1
C C2 0.13891(17) 0.51758(16) 0.39864(9) 0.0251(3) Uani d 1
H H2A 0.204474 0.457320 0.444418 0.030 Uiso calc 1
C C3 0.06359(18) 0.66858(16) 0.40047(10) 0.0283(3) Uani d 1
H H3A 0.077787 0.712423 0.447789 0.034 Uiso calc 1
C C4 -0.03204(17) 0.75573(15) 0.33386(10) 0.0279(3) Uani d 1
H H4A -0.083810 0.859051 0.335667 0.033 Uiso calc 1
C C5 -0.05239(18) 0.69265(16) 0.26462(10) 0.0287(3) Uani d 1
H H5A -0.117877 0.752952 0.218813 0.034 Uiso calc 1
C C6 0.02249(17) 0.54132(15) 0.26162(10) 0.0264(3) Uani d 1
H H6A 0.008991 0.497327 0.214182 0.032 Uiso calc 1
C C7 0.58266(16) 0.26177(14) 0.14702(9) 0.0212(3) Uani d 1
C C8 0.55543(18) 0.31321(15) 0.05655(9) 0.0244(3) Uani d 1
H H8A 0.444962 0.369332 0.044181 0.029 Uiso calc 1
C C9 0.69321(19) 0.28115(17) -0.01621(10) 0.0311(3) Uani d 1
H H9A 0.677120 0.314654 -0.079222 0.037 Uiso calc 1
C C10 0.8537(2) 0.2007(2) 0.00263(11) 0.0385(4) Uani d 1
H H10A 0.947575 0.179286 -0.047458 0.046 Uiso calc 1
C C11 0.8781(2) 0.1512(2) 0.09426(11) 0.0395(4) Uani d 1
H H11A 0.988814 0.096637 0.106884 0.047 Uiso calc 1
C C12 0.74155(18) 0.18102(16) 0.16751(10) 0.0287(3) Uani d 1
H H12A 0.756938 0.146579 0.230603 0.034 Uiso calc 1
C C13 0.31490(17) -0.06607(15) 0.25673(9) 0.0241(3) Uani d 1
H H13A 0.224230 -0.017085 0.218789 0.029 Uiso calc 1
H H13B 0.267326 -0.131358 0.312238 0.029 Uiso calc 1
C C14 0.46539(17) -0.16227(15) 0.19938(9) 0.0227(3) Uani d 1
C C15 0.55410(18) -0.09884(15) 0.11602(10) 0.0256(3) Uani d 1
H H15A 0.524078 0.006721 0.096448 0.031 Uiso calc 1
C C16 0.68566(19) -0.18823(18) 0.06139(11) 0.0334(3) Uani d 1
H H16A 0.744928 -0.144031 0.004279 0.040 Uiso calc 1
C C17 0.7312(2) -0.34247(19) 0.08992(12) 0.0399(4) Uani d 1
H H17A 0.821881 -0.403902 0.052550 0.048 Uiso calc 1
C C18 0.6445(2) -0.40617(17) 0.17262(13) 0.0389(4) Uani d 1
H H18A 0.675686 -0.511682 0.192324 0.047 Uiso calc 1
C C19 0.5118(2) -0.31677(15) 0.22719(11) 0.0302(3) Uani d 1
H H19A 0.452266 -0.361485 0.284001 0.036 Uiso calc 1
C C20 0.47160(16) -0.00427(14) 0.35785(9) 0.0215(3) Uani d 1
H H20A 0.491704 0.082604 0.374481 0.026 Uiso calc 1
H H20B 0.583807 -0.065766 0.329936 0.026 Uiso calc 1
C C21 0.39591(16) -0.09676(14) 0.44588(9) 0.0209(3) Uani d 1
C C22 0.48106(18) -0.24494(16) 0.47433(10) 0.0274(3) Uani d 1
H H22A 0.589320 -0.288210 0.439166 0.033 Uiso calc 1
C C23 0.4090(2) -0.33073(16) 0.55406(11) 0.0327(3) Uani d 1
H H23A 0.468936 -0.431673 0.573441 0.039 Uiso calc 1
C C24 0.2508(2) -0.26933(17) 0.60496(10) 0.0303(3) Uani d 1
H H24A 0.200719 -0.328244 0.658723 0.036 Uiso calc 1
C C25 0.16556(18) -0.12152(17) 0.57722(10) 0.0281(3) Uani d 1
H H25A 0.056824 -0.078855 0.612209 0.034 Uiso calc 1
C C26 0.23788(17) -0.03546(15) 0.49876(9) 0.0242(3) Uani d 1
H H26A 0.179122 0.066360 0.480840 0.029 Uiso calc 1

loop_
_atom_site_aniso_label
_atom_site_aniso_U_11
_atom_site_aniso_U_22
_atom_site_aniso_U_33
_atom_site_aniso_U_12
_atom_site_aniso_U_13
_atom_site_aniso_U_23
P1 0.01953(18) 0.02070(19) 0.01905(18) -0.00377(13) -0.00332(13) -0.00256(13)
O1 0.0258(5) 0.0293(5) 0.0242(5) -0.0051(4) -0.0080(4) -0.0022(4)
O2 0.0241(5) 0.0209(5) 0.0218(5) -0.0006(4) -0.0015(4) -0.0026(4)
O3 0.0243(5) 0.0224(5) 0.0217(5) -0.0070(4) -0.0007(4) -0.0062(4)
N1 0.0220(5) 0.0211(6) 0.0214(5) -0.0054(4) -0.0068(4) -0.0039(4)
C1 0.0166(6) 0.0214(6) 0.0229(6) -0.0039(5) 0.0013(5) -0.0032(5)
C2 0.0198(6) 0.0310(7) 0.0223(7) -0.0059(5) -0.0021(5) -0.0035(6)
C3 0.0255(7) 0.0319(7) 0.0292(7) -0.0098(6) -0.0009(6) -0.0103(6)
C4 0.0235(7) 0.0232(7) 0.0357(8) -0.0059(5) -0.0017(6) -0.0072(6)
C5 0.0257(7) 0.0253(7) 0.0316(8) -0.0027(6) -0.0077(6) -0.0014(6)
C6 0.0260(7) 0.0261(7) 0.0265(7) -0.0038(6) -0.0065(6) -0.0059(6)
C7 0.0236(7) 0.0189(6) 0.0220(6) -0.0085(5) -0.0007(5) -0.0056(5)
C8 0.0256(7) 0.0230(7) 0.0251(7) -0.0087(5) -0.0058(5) -0.0012(5)
C9 0.0336(8) 0.0394(8) 0.0220(7) -0.0149(6) -0.0033(6) -0.0039(6)
C10 0.0283(8) 0.0575(10) 0.0280(8) -0.0113(7) 0.0033(6) -0.0130(7)
C11 0.0228(7) 0.0564(10) 0.0349(8) -0.0029(7) -0.0048(6) -0.0100(7)
C12 0.0274(7) 0.0349(8) 0.0237(7) -0.0071(6) -0.0068(6) -0.0045(6)
C13 0.0262(7) 0.0250(7) 0.0248(7) -0.0112(5) -0.0067(5) -0.0035(5)
C14 0.0272(7) 0.0221(6) 0.0236(7) -0.0088(5) -0.0105(5) -0.0043(5)
C15 0.0297(7) 0.0246(7) 0.0247(7) -0.0080(6) -0.0082(6) -0.0042(5)
C16 0.0297(8) 0.0454(9) 0.0289(8) -0.0093(7) -0.0061(6) -0.0139(7)
C17 0.0337(8) 0.0429(9) 0.0492(10) 0.0049(7) -0.0182(7) -0.0290(8)
C18 0.0472(9) 0.0217(7) 0.0557(10) -0.0003(7) -0.0299(8) -0.0121(7)
C19 0.0406(8) 0.0224(7) 0.0341(8) -0.0122(6) -0.0180(7) -0.0009(6)
C20 0.0202(6) 0.0219(6) 0.0225(6) -0.0043(5) -0.0064(5) -0.0034(5)
C21 0.0224(6) 0.0222(6) 0.0207(6) -0.0065(5) -0.0073(5) -0.0042(5)
C22 0.0256(7) 0.0264(7) 0.0276(7) -0.0031(6) -0.0061(6) -0.0036(6)
C23 0.0378(8) 0.0240(7) 0.0338(8) -0.0063(6) -0.0127(7) 0.0031(6)
C24 0.0366(8) 0.0352(8) 0.0230(7) -0.0183(6) -0.0067(6) 0.0003(6)
C25 0.0266(7) 0.0367(8) 0.0237(7) -0.0104(6) -0.0033(6) -0.0090(6)
C26 0.0252(7) 0.0236(7) 0.0242(7) -0.0047(5) -0.0063(5) -0.0054(5)

loop_
_atom_type_symbol
_atom_type_description
_atom_type_scat_dispersion_real
_atom_type_scat_dispersion_imag
_atom_type_scat_source
C C 0.0033 0.0016 'International Tables Vol C Tables 4.2.6.8 and 6.1.1.4'
H H 0.0000 0.0000 'International Tables Vol C Tables 4.2.6.8 and 6.1.1.4'
N N 0.0061 0.0033 'International Tables Vol C Tables 4.2.6.8 and 6.1.1.4'
O O 0.0106 0.0060 'International Tables Vol C Tables 4.2.6.8 and 6.1.1.4'
P P 0.1023 0.0942 'International Tables Vol C Tables 4.2.6.8 and 6.1.1.4'

loop_
_geom_angle_atom_site_label_1
_geom_angle_atom_site_label_2
_geom_angle_atom_site_label_3
_geom_angle
_geom_angle_publ_flag
O1 P1 O2 115.77(5) y
O1 P1 O3 116.27(5) y
O2 P1 O3 97.78(5) y
O1 P1 N1 113.54(6) y
O2 P1 N1 104.31(5) y
O3 P1 N1 107.44(5) y
C1 O2 P1 122.79(8) y
C7 O3 P1 119.73(8) y
C13 N1 C20 115.99(10) y
C13 N1 P1 121.10(9) y
C20 N1 P1 122.88(9) y
C2 C1 C6 121.90(12) ?
C2 C1 O2 116.55(12) ?
C6 C1 O2 121.40(12) ?
C1 C2 C3 118.83(13) ?
C1 C2 H2A 120.6 ?
C3 C2 H2A 120.6 ?
C4 C3 C2 120.38(14) ?
C4 C3 H3A 119.8 ?
C2 C3 H3A 119.8 ?
C5 C4 C3 120.03(13) ?
C5 C4 H4A 120.0 ?
C3 C4 H4A 120.0 ?
C4 C5 C6 120.37(13) ?
C4 C5 H5A 119.8 ?
C6 C5 H5A 119.8 ?
C1 C6 C5 118.49(13) ?
C1 C6 H6A 120.8 ?
C5 C6 H6A 120.8 ?
C8 C7 C12 122.33(12) ?
C8 C7 O3 120.00(12) ?
C12 C7 O3 117.59(12) ?
C7 C8 C9 118.41(13) ?
C7 C8 H8A 120.8 ?
C9 C8 H8A 120.8 ?
C10 C9 C8 120.28(14) ?
C10 C9 H9A 119.9 ?
C8 C9 H9A 119.9 ?
C9 C10 C11 120.20(14) ?
C9 C10 H10A 119.9 ?
C11 C10 H10A 119.9 ?
C12 C11 C10 120.16(14) ?
C12 C11 H11A 119.9 ?
C10 C11 H11A 119.9 ?
C7 C12 C11 118.61(13) ?
C7 C12 H12A 120.7 ?
C11 C12 H12A 120.7 ?
N1 C13 C14 113.73(11) ?
N1 C13 H13A 108.8 ?
C14 C13 H13A 108.8 ?
N1 C13 H13B 108.8 ?
C14 C13 H13B 108.8 ?
H13A C13 H13B 107.7 ?
C19 C14 C15 118.94(13) ?
C19 C14 C13 120.19(12) ?
C15 C14 C13 120.80(12) ?
C16 C15 C14 120.52(13) ?
C16 C15 H15A 119.7 ?
C14 C15 H15A 119.7 ?
C15 C16 C17 120.07(15) ?
C15 C16 H16A 120.0 ?
C17 C16 H16A 120.0 ?
C18 C17 C16 119.78(14) ?
C18 C17 H17A 120.1 ?
C16 C17 H17A 120.1 ?
C17 C18 C19 120.22(14) ?
C17 C18 H18A 119.9 ?
C19 C18 H18A 119.9 ?
C18 C19 C14 120.47(14) ?
C18 C19 H19A 119.8 ?
C14 C19 H19A 119.8 ?
N1 C20 C21 112.18(10) ?
N1 C20 H20A 109.2 ?
C21 C20 H20A 109.2 ?
N1 C20 H20B 109.2 ?
C21 C20 H20B 109.2 ?
H20A C20 H20B 107.9 ?
C22 C21 C26 118.74(12) ?
C22 C21 C20 120.71(12) ?
C26 C21 C20 120.54(11) ?
C21 C22 C23 120.54(13) ?
C21 C22 H22A 119.7 ?
C23 C22 H22A 119.7 ?
C24 C23 C22 120.13(13) ?
C24 C23 H23A 119.9 ?
C22 C23 H23A 119.9 ?
C23 C24 C25 119.63(13) ?
C23 C24 H24A 120.2 ?
C25 C24 H24A 120.2 ?
C24 C25 C26 120.35(13) ?
C24 C25 H25A 119.8 ?
C26 C25 H25A 119.8 ?
C25 C26 C21 120.60(13) ?
C25 C26 H26A 119.7 ?
C21 C26 H26A 119.7 ?

loop_
_geom_bond_atom_site_label_1
_geom_bond_atom_site_label_2
_geom_bond_distance
_geom_bond_publ_flag
P1 O1 1.4578(10) y
P1 O2 1.5916(9) y
P1 O3 1.5948(10) y
P1 N1 1.6232(11) y
O2 C1 1.4092(15) y
O3 C7 1.4096(15) y
N1 C13 1.4693(17) y
N1 C20 1.4707(17) y
C1 C2 1.378(2) ?
C1 C6 1.3826(19) ?
C2 C3 1.386(2) ?
C2 H2A 0.9500 ?
C3 C4 1.382(2) ?
C3 H3A 0.9500 ?
C4 C5 1.382(2) ?
C4 H4A 0.9500 ?
C5 C6 1.3913(19) ?
C5 H5A 0.9500 ?
C6 H6A 0.9500 ?
C7 C8 1.3760(19) ?
C7 C12 1.3791(19) ?
C8 C9 1.3880(19) ?
C8 H8A 0.9500 ?
C9 C10 1.382(2) ?
C9 H9A 0.9500 ?
C10 C11 1.384(2) ?
C10 H10A 0.9500 ?
C11 C12 1.384(2) ?
C11 H11A 0.9500 ?
C12 H12A 0.9500 ?
C13 C14 1.5127(18) ?
C13 H13A 0.9900 ?
C13 H13B 0.9900 ?
C14 C19 1.3893(19) ?
C14 C15 1.3907(19) ?
C15 C16 1.383(2) ?
C15 H15A 0.9500 ?
C16 C17 1.388(2) ?
C16 H16A 0.9500 ?
C17 C18 1.378(3) ?
C17 H17A 0.9500 ?
C18 C19 1.387(2) ?
C18 H18A 0.9500 ?
C19 H19A 0.9500 ?
C20 C21 1.5151(18) ?
C20 H20A 0.9900 ?
C20 H20B 0.9900 ?
C21 C22 1.3881(19) ?
C21 C26 1.3919(18) ?
C22 C23 1.393(2) ?
C22 H22A 0.9500 ?
C23 C24 1.381(2) ?
C23 H23A 0.9500 ?
C24 C25 1.384(2) ?
C24 H24A 0.9500 ?
C25 C26 1.384(2) ?
C25 H25A 0.9500 ?
C26 H26A 0.9500 ?

loop_
_geom_hbond_atom_site_label_D
_geom_hbond_atom_site_label_H
_geom_hbond_atom_site_label_A
_geom_hbond_site_symmetry_A
_geom_hbond_distance_DH
_geom_hbond_distance_HA
_geom_hbond_distance_DA
_geom_hbond_angle_DHA
_geom_hbond_publ_flag
C2 H2A CG1 2_566 0.9500 3.5043 3.9798(13) 113.51 y
C13 H13B CG1 1_545 0.9900 3.4893 4.2048(13) 130.91 y
C18 H18A CG3 1_545 0.9500 3.2242 3.8839(15) 128.18 y
C8 H8A CG2 2_655 0.9500 3.4048 3.7716(14) 105.51 y
C6 H6A O1 . 0.9500 2.5100 3.1488(17) 125.00 y
